data_7231957
loop_
_publ_author_name
'Wodtke, Robert'
'Steinberg, Janine'
'K\"ockerling, Martin'
'L\"oser, Reik'
'Mamat, Constantin'

_publ_section_title
;
 NMR-based investigations of acyl-functionalized piperazines concerning
 their conformational behavior in solution
;
_journal_issue 71
_journal_name_full 'RSC Advances'
_journal_page_first 40921
_journal_paper_doi 10.1039/C8RA09152H
_journal_volume 8
_journal_year 2018
_chemical_formula_moiety 'C18 H16 F2 N2 O2'
_chemical_formula_sum 'C18 H16 F2 N2 O2'
_chemical_formula_weight 330.33
_chemical_name_systematic
;
N,N'-Bis-(4F-fluorobenzoyl)-piperazine
;
_space_group_crystal_system monoclinic
_space_group_IT_number 14
_space_group_name_Hall '-P 2yn'
_space_group_name_H-M_alt 'P 1 21/n 1'
_symmetry_space_group_name_Hall '-P 2yn'
_symmetry_space_group_name_H-M 'P 1 21/n 1'
_atom_sites_solution_hydrogens geom
_atom_sites_solution_primary direct
_atom_sites_solution_secondary difmap
_audit_creation_date january-14-2018
_audit_creation_method 'ciftab-2016(M. K\"ockerling, 2016)'
_audit_update_record
;
2018-01-14 deposited with the CCDC.
2018-11-28 downloaded from the CCDC.
;
_cell_angle_alpha 90
_cell_angle_beta 101.313(2)
_cell_angle_gamma 90
_cell_formula_units_Z 2
_cell_length_a 6.5750(4)
_cell_length_b 10.4009(7)
_cell_length_c 11.2622(7)
_cell_measurement_reflns_used 9856
_cell_measurement_temperature 123(2)
_cell_measurement_theta_max 46.729
_cell_measurement_theta_min 2.6895
_cell_volume 755.21(8)
_computing_cell_refinement 'Bruker SAINT'
_computing_data_collection 'Bruker APEX2'
_computing_data_reduction 'Bruker SAINT'
_computing_molecular_graphics 'Bruker SHELXTL'
_computing_publication_material 'Bruker SHELXTL'
_computing_structure_refinement 'SHELXL-2014 (Sheldrick, 2014)'
_computing_structure_solution 'SHELXS-2014 (Sheldrick, 2014)'
_diffrn_ambient_temperature 123(2)
_diffrn_measured_fraction_theta_full 0.998
_diffrn_measured_fraction_theta_max 0.998
_diffrn_measurement_device_type 'Bruker APEX-II CCD'
_diffrn_measurement_method '\f and \w scans'
_diffrn_radiation_source 'microfocus sealed tube'
_diffrn_radiation_type MoK\a
_diffrn_radiation_wavelength 0.71073
_diffrn_reflns_av_R_equivalents 0.0468
_diffrn_reflns_av_unetI/netI 0.0317
_diffrn_reflns_Laue_measured_fraction_full 0.998
_diffrn_reflns_Laue_measured_fraction_max 0.998
_diffrn_reflns_limit_h_max 13
_diffrn_reflns_limit_h_min -12
_diffrn_reflns_limit_k_max 21
_diffrn_reflns_limit_k_min -21
_diffrn_reflns_limit_l_max 23
_diffrn_reflns_limit_l_min -23
_diffrn_reflns_number 44151
_diffrn_reflns_point_group_measured_fraction_full 0.998
_diffrn_reflns_point_group_measured_fraction_max 0.998
_diffrn_reflns_theta_full 25.000
_diffrn_reflns_theta_max 46.731
_diffrn_reflns_theta_min 2.690
_exptl_absorpt_coefficient_mu 0.111
_exptl_absorpt_correction_type multi-scan
_exptl_absorpt_process_details 'Bruker-Nonius SADABS'
_exptl_crystal_colour colourless
_exptl_crystal_density_diffrn 1.453
_exptl_crystal_density_method none
_exptl_crystal_description cube
_exptl_crystal_F_000 344
_exptl_crystal_size_max 0.210
_exptl_crystal_size_mid 0.210
_exptl_crystal_size_min 0.210
_exptl_transmission_factor_max 0.74920
_exptl_transmission_factor_min 0.66450
_refine_diff_density_max 0.629
_refine_diff_density_min -0.368
_refine_diff_density_rms 0.068
_refine_ls_extinction_method none
_refine_ls_goodness_of_fit_ref 1.067
_refine_ls_hydrogen_treatment constr
_refine_ls_matrix_type full
_refine_ls_number_parameters 109
_refine_ls_number_reflns 6803
_refine_ls_number_restraints 0
_refine_ls_restrained_S_all 1.067
_refine_ls_R_factor_all 0.0879
_refine_ls_R_factor_gt 0.0492
_refine_ls_shift/su_max 0.000
_refine_ls_shift/su_mean 0.000
_refine_ls_structure_factor_coef Fsqd
_refine_ls_weighting_details 'w=1/[\s^2^(Fo^2^)+(0.0781P)^2^+0.1170P] where P=(Fo^2^+2Fc^2^)/3'
_refine_ls_weighting_scheme calc
_refine_ls_wR_factor_gt 0.1326
_refine_ls_wR_factor_ref 0.1647
_reflns_Friedel_coverage 0.000
_reflns_number_gt 4519
_reflns_number_total 6803
_reflns_threshold_expression 'I > 2\s(I)'
_cod_data_source_file c8ra09152h2.cif
_cod_data_source_block CM611
_cod_database_code 7231957
_shelx_space_group_comment
;
The symmetry employed for this shelxl refinement is uniquely defined
by the following loop  which should always be used as a source of
symmetry information in preference to the above space-group names.
They are only intended as comments.
;
_shelx_estimated_absorpt_t_min 0.977
_shelx_estimated_absorpt_t_max 0.977
_shelxl_version_number 2014-1

loop_
_space_group_symop_operation_xyz
'x, y, z'
'-x+1/2, y+1/2, -z+1/2'
'-x, -y, -z'
'x-1/2, -y-1/2, z-1/2'

loop_
_atom_site_label
_atom_site_type_symbol
_atom_site_fract_x
_atom_site_fract_y
_atom_site_fract_z
_atom_site_U_iso_or_equiv
_atom_site_adp_type
_atom_site_occupancy
_atom_site_site_symmetry_order
_atom_site_calc_flag
_atom_site_refinement_flags_posn
_atom_site_refinement_flags_adp
C1 C 0.77595(9) 0.29861(5) 0.38560(6) 0.01652(9) Uani 1 1 d . .
O1 O 0.85281(9) 0.19078(5) 0.38345(6) 0.0230(1) Uani 1 1 d . .
C2 C 0.57081(9) 0.32659(6) 0.30609(5) 0.01627(9) Uani 1 1 d . .
C3 C 0.5455(1) 0.42564(6) 0.22106(6) 0.0191(1) Uani 1 1 d . .
H3A H 0.6583 0.4813 0.2165 0.023 Uiso 1 1 calc R U
C4 C 0.3560(1) 0.44329(7) 0.14301(6) 0.0218(1) Uani 1 1 d . .
H4A H 0.3379 0.5093 0.0836 0.026 Uiso 1 1 calc R U
C5 C 0.1948(1) 0.36219(7) 0.15423(6) 0.0221(1) Uani 1 1 d . .
F1 F 0.00673(9) 0.38115(7) 0.08185(5) 0.0340(1) Uani 1 1 d . .
C6 C 0.2152(1) 0.26158(7) 0.23565(6) 0.0220(1) Uani 1 1 d . .
H6A H 0.1014 0.2066 0.2399 0.026 Uiso 1 1 calc R U
C7 C 0.4072(1) 0.24308(6) 0.31114(6) 0.0195(1) Uani 1 1 d . .
H7A H 0.4268 0.1731 0.3665 0.023 Uiso 1 1 calc R U
N1 N 0.87431(8) 0.39427(5) 0.45638(5) 0.01785(9) Uani 1 1 d . .
C9 C 0.78039(9) 0.51437(6) 0.48559(6) 0.0178(1) Uani 1 1 d . .
H9A H 0.7588 0.5112 0.5701 0.021 Uiso 1 1 calc R U
H9B H 0.6435 0.5255 0.4315 0.021 Uiso 1 1 calc R U
C8 C 1.0805(1) 0.37246(6) 0.52938(6) 0.0185(1) Uani 1 1 d . .
H8A H 1.1397 0.2922 0.5031 0.022 Uiso 1 1 calc R U
H8B H 1.0712 0.3631 0.6156 0.022 Uiso 1 1 calc R U

loop_
_atom_site_aniso_label
_atom_site_aniso_U_11
_atom_site_aniso_U_22
_atom_site_aniso_U_33
_atom_site_aniso_U_23
_atom_site_aniso_U_13
_atom_site_aniso_U_12
C1 0.0190(2) 0.0116(2) 0.0204(2) -0.0008(2) 0.0074(2) -0.0011(2)
O1 0.0250(2) 0.0121(2) 0.0325(3) -0.0026(2) 0.0069(2) 0.0014(1)
C2 0.0191(2) 0.0122(2) 0.0187(2) -0.0014(2) 0.0066(2) -0.0016(2)
C3 0.0230(2) 0.0135(2) 0.0217(2) 0.0006(2) 0.0065(2) -0.0018(2)
C4 0.0272(3) 0.0177(2) 0.0205(2) 0.0012(2) 0.0043(2) 0.0005(2)
C5 0.0224(3) 0.0241(3) 0.0191(2) -0.0028(2) 0.0021(2) 0.0000(2)
F1 0.0269(2) 0.0427(3) 0.0283(2) 0.0010(2) -0.0044(2) -0.0003(2)
C6 0.0213(2) 0.0242(3) 0.0209(3) -0.0018(2) 0.0050(2) -0.0057(2)
C7 0.0221(2) 0.0176(2) 0.0197(2) 0.0002(2) 0.0063(2) -0.0051(2)
N1 0.0170(2) 0.0127(2) 0.0238(2) -0.0029(2) 0.0041(2) 0.0010(1)
C9 0.0171(2) 0.0147(2) 0.0227(2) -0.0035(2) 0.0063(2) 0.0011(2)
C8 0.0189(2) 0.0131(2) 0.0233(3) -0.0003(2) 0.0038(2) 0.0017(2)

loop_
_atom_type_symbol
_atom_type_description
_atom_type_scat_dispersion_real
_atom_type_scat_dispersion_imag
_atom_type_scat_source
C C 0.0034 0.0017 'International Tables Vol C Tables 4.2.6.8 and 6.1.1.4'
H H 0.0000 0.0000 'International Tables Vol C Tables 4.2.6.8 and 6.1.1.4'
N N 0.0066 0.0034 'International Tables Vol C Tables 4.2.6.8 and 6.1.1.4'
O O 0.0114 0.0062 'International Tables Vol C Tables 4.2.6.8 and 6.1.1.4'
F F 0.0180 0.0106 'International Tables Vol C Tables 4.2.6.8 and 6.1.1.4'

loop_
_geom_angle_atom_site_label_1
_geom_angle_atom_site_label_2
_geom_angle_atom_site_label_3
_geom_angle
_geom_angle_site_symmetry_1
_geom_angle_site_symmetry_3
O1 C1 N1 121.93(6) . .
O1 C1 C2 119.40(6) . .
N1 C1 C2 118.65(5) . .
C7 C2 C3 120.00(6) . .
C7 C2 C1 117.90(5) . .
C3 C2 C1 121.85(5) . .
C4 C3 C2 120.25(6) . .
C4 C3 H3A 119.9 . .
C2 C3 H3A 119.9 . .
C5 C4 C3 118.10(6) . .
C5 C4 H4A 120.9 . .
C3 C4 H4A 120.9 . .
F1 C5 C4 118.86(7) . .
F1 C5 C6 117.90(7) . .
C4 C5 C6 123.24(7) . .
C5 C6 C7 118.00(6) . .
C5 C6 H6A 121.0 . .
C7 C6 H6A 121.0 . .
C6 C7 C2 120.32(6) . .
C6 C7 H7A 119.8 . .
C2 C7 H7A 119.8 . .
C1 N1 C8 120.01(5) . .
C1 N1 C9 125.88(5) . .
C8 N1 C9 113.18(5) . .
N1 C9 C8 110.33(5) . 3_766
N1 C9 H9A 109.6 . .
C8 C9 H9A 109.6 3_766 .
N1 C9 H9B 109.6 . .
C8 C9 H9B 109.6 3_766 .
H9A C9 H9B 108.1 . .
N1 C8 C9 109.27(5) . 3_766
N1 C8 H8A 109.8 . .
C9 C8 H8A 109.8 3_766 .
N1 C8 H8B 109.8 . .
C9 C8 H8B 109.8 3_766 .
H8A C8 H8B 108.3 . .

loop_
_geom_bond_atom_site_label_1
_geom_bond_atom_site_label_2
_geom_bond_distance
_geom_bond_site_symmetry_2
C1 O1 1.2323(8) .
C1 N1 1.3569(8) .
C1 C2 1.4940(9) .
C2 C7 1.3926(8) .
C2 C3 1.3941(9) .
C3 C4 1.389(1) .
C3 H3A 0.9500 .
C4 C5 1.380(1) .
C4 H4A 0.9500 .
C5 F1 1.3556(9) .
C5 C6 1.380(1) .
C6 C7 1.390(1) .
C6 H6A 0.9500 .
C7 H7A 0.9500 .
N1 C8 1.4588(8) .
N1 C9 1.4593(8) .
C9 C8 1.5202(9) 3_766
C9 H9A 0.9900 .
C9 H9B 0.9900 .
C8 C9 1.5202(9) 3_766
C8 H8A 0.9900 .
C8 H8B 0.9900 .

loop_
_geom_hbond_atom_site_label_D
_geom_hbond_atom_site_label_H
_geom_hbond_atom_site_label_A
_geom_hbond_distance_DH
_geom_hbond_distance_HA
_geom_hbond_distance_DA
_geom_hbond_angle_DHA
_geom_hbond_site_symmetry_A
C6 H6A O1 0.95 2.52 3.2476(9) 133.5 1_455
